data_2000026
loop_
_publ_author_name
'Jin, Song'
'Adamchuk, Jennifer'
'Xiang, Bosong'
'DiSalvo, Francis J.'

_publ_section_title
;
 The Dean-Evans Relation in ^31^P NMR Spectroscopy and Its Application
 to the Chemistry of Octahedral Tungsten Sulfide Clusters
;
_journal_issue 31
_journal_name_full 'Journal of the American Chemical Society'
_journal_page_first 9229
_journal_page_last 9240
_journal_paper_doi 10.1021/ja0257873
_journal_volume 124
_journal_year 2002
_chemical_formula_sum 'C84 H156 P6 S8 W6'
_space_group_IT_number 2
_symmetry_cell_setting triclinic
_symmetry_Int_Tables_number 2
_symmetry_space_group_name_Hall '-P 1'
_symmetry_space_group_name_H-M 'P -1'
_cell_angle_alpha 88.980(2)
_cell_angle_beta 74.256(2)
_cell_angle_gamma 78.297(2)
_cell_formula_units_Z 2
_cell_length_a 15.0562(10)
_cell_length_b 16.2762(10)
_cell_length_c 20.4880(13)
_cell_volume 4728.233
_diffrn_ambient_temperature 173
_exptl_crystal_colour 'brown red'
_exptl_crystal_density_diffrn 1.905
_exptl_crystal_description block
_refine_ls_R_factor_gt 0.0498
_refine_ls_wR_factor_gt 0.0498
_cod_database_code 2000026

loop_
_symmetry_equiv_pos_site_id
_symmetry_equiv_pos_as_xyz
1 x,y,z
2 -x,-y,-z

loop_
_atom_site_label
_atom_site_type_symbol
_atom_site_fract_x
_atom_site_fract_y
_atom_site_fract_z
W1 W 0.20217(3) 0.27256(3) 0.08935(2)
W2 W 0.05573(3) 0.31520(3) 0.19879(2)
W3 W 0.31333(3) 0.21497(3) 0.16864(2)
W4 W 0.16763(3) 0.25763(3) 0.27925(2)
W5 W 0.21358(3) 0.37338(3) 0.18791(2)
W6 W 0.15493(3) 0.15697(3) 0.18103(2)
S1 S 0.2616(2) 0.1152(2) 0.25304(15)
S2 S 0.2907(2) 0.1279(2) 0.08082(14)
S3 S 0.1090(2) 0.4154(2) 0.1144(2)
S4 S 0.3136(2) 0.3107(2) 0.25953(15)
S5 S 0.3457(2) 0.3243(2) 0.0876(2)
S6 S 0.0237(2) 0.2076(2) 0.28070(14)
S7 S 0.0751(2) 0.4012(2) 0.28800(15)
S8 S 0.0578(2) 0.2185(2) 0.1074(2)
P1 P 0.2189(2) 0.2765(2) -0.0371(2)
P2 P -0.1136(3) 0.3910(2) 0.2158(2)
P3 P 0.4819(2) 0.1340(2) 0.1453(2)
P4 P 0.1577(2) 0.2416(2) 0.4071(2)
P5 P 0.2615(2) 0.5181(2) 0.1875(2)
P6 P 0.1001(2) 0.0142(2) 0.18295(15)
C1 C 0.3389(10) 0.2745(8) -0.0917(6)
H1 H 0.3824(10) 0.2324(8) -0.0754(6)
H2 H 0.3416(10) 0.2563(8) -0.1372(6)
C2 C 0.3720(11) 0.3513(10) -0.0963(7)
H3 H 0.4349(11) 0.3426(10) -0.1260(7)
H4 H 0.3722(11) 0.3695(10) -0.0520(7)
H5 H 0.3313(11) 0.3935(10) -0.1140(7)
C3 C 0.1458(10) 0.3671(8) -0.0655(7)
H6 H 0.1588(10) 0.4182(8) -0.0500(7)
H7 H 0.1639(10) 0.3657(8) -0.1147(7)
C4 C 0.0408(10) 0.3702(8) -0.0405(8)
H8 H 0.0074(10) 0.4189(8) -0.0573(8)
H9 H 0.0216(10) 0.3731(8) 0.0082(8)
H10 H 0.0268(10) 0.3206(8) -0.0566(8)
C5 C 0.1895(10) 0.1833(8) -0.0689(6)
H11 H 0.2337(10) 0.1343(8) -0.0611(6)
H12 H 0.1273(10) 0.1785(8) -0.0416(6)
C6 C 0.1901(9) 0.1799(9) -0.1424(6)
H13 H 0.1737(9) 0.1285(9) -0.1525(6)
H14 H 0.2518(9) 0.1823(9) -0.1705(6)
H15 H 0.1450(9) 0.2267(9) -0.1509(6)
C7 C -0.1281(10) 0.5071(9) 0.2394(8)
H16 H -0.1009(10) 0.5104(9) 0.2769(8)
H17 H -0.0914(10) 0.5326(9) 0.2011(8)
C8 C -0.2248(12) 0.5580(11) 0.2588(10)
H18 H -0.2231(12) 0.6147(11) 0.2695(10)
H19 H -0.2619(12) 0.5350(11) 0.2978(10)
H20 H -0.2524(12) 0.5573(11) 0.2218(10)
C9 C -0.1506(12) 0.4114(12) 0.1332(9)
H21 H -0.2050(12) 0.4574(12) 0.1405(9)
H22 H -0.0995(12) 0.4263(12) 0.0979(9)
C10 C -0.1749(11) 0.3308(9) 0.112(1)
H23 H -0.1937(11) 0.3393(9) 0.0708(10)
H24 H -0.2256(11) 0.3167(9) 0.1472(10)
H25 H -0.1206(11) 0.2858(9) 0.1047(10)
C11 C -0.2061(12) 0.3522(12) 0.2650(13)
H26 H -0.2647(12) 0.3825(12) 0.2575(13)
H27 H -0.1986(12) 0.2934(12) 0.2529(13)
C12 C -0.2093(15) 0.3620(13) 0.3407(9)
H28 H -0.2612(15) 0.3402(13) 0.3684(9)
H29 H -0.2174(15) 0.4203(13) 0.3526(9)
H30 H -0.1514(15) 0.3315(13) 0.3480(9)
C13 C 0.5461(9) 0.1465(8) 0.2082(7)
H31 H 0.5061(9) 0.1413(8) 0.2533(7)
H32 H 0.6017(9) 0.1017(8) 0.2005(7)
C14 C 0.5755(10) 0.2295(8) 0.2045(8)
H33 H 0.6085(10) 0.2332(8) 0.2381(8)
H34 H 0.5206(10) 0.2740(8) 0.2130(8)
H35 H 0.6161(10) 0.2345(8) 0.1602(8)
C15 C 0.5630(9) 0.1485(8) 0.0635(6)
H36 H 0.5670(9) 0.2073(8) 0.0604(6)
H37 H 0.6253(9) 0.1163(8) 0.0620(6)
C16 C 0.5355(9) 0.1230(8) 0.0036(7)
H38 H 0.5811(9) 0.1324(8) -0.0372(7)
H39 H 0.4746(9) 0.1556(8) 0.0039(7)
H40 H 0.5330(9) 0.0645(8) 0.0055(7)
C17 C 0.4886(8) 0.0208(7) 0.1461(7)
H41 H 0.4593(8) 0.0069(7) 0.1921(7)
H42 H 0.4506(8) 0.0075(7) 0.1179(7)
C18 C 0.5849(10) -0.0366(8) 0.1227(8)
H43 H 0.5782(10) -0.0941(8) 0.1256(8)
H44 H 0.6232(10) -0.0264(8) 0.1510(8)
H45 H 0.6144(10) -0.0257(8) 0.0765(8)
C19 C 0.1771(13) 0.3334(9) 0.4500(7)
C20? C 0.2461(13) 0.3179(9) 0.4370(7)
C21 C 0.1634(10) 0.3322(8) 0.5254(6)
H46 H 0.0974(10) 0.3338(8) 0.5474(6)
H47 H 0.1992(10) 0.2795(8) 0.5359(6)
C22 C 0.1924(20) 0.4028(12) 0.5547(9)
H48 H 0.1569(20) 0.4107(12) 0.6021(9)
H49 H 0.2583(20) 0.3844(12) 0.5535(9)
C23 C 0.1826(13) 0.4796(8) 0.5264(7)
H50 H 0.2279(13) 0.5084(8) 0.5368(7)
H51 H 0.1202(13) 0.5117(8) 0.5487(7)
C24 C 0.1949(11) 0.4814(8) 0.4528(7)
H52 H 0.2603(11) 0.4829(8) 0.4308(7)
H53 H 0.1568(11) 0.5334(8) 0.4433(7)
C25 C 0.1705(14) 0.4115(8) 0.4212(8)
H54 H 0.1061(14) 0.4298(8) 0.4187(8)
H55 H 0.2104(14) 0.4034(8) 0.3749(8)
C26 C 0.0463(8) 0.2174(7) 0.4614(6)
H56 H 0.0503(8) 0.2154(7) 0.5083(6)
C27 C 0.0314(8) 0.1323(7) 0.4418(6)
H57 H 0.0327(8) 0.1314(7) 0.3943(6)
H58 H 0.0830(8) 0.0889(7) 0.4476(6)
C28 C -0.0604(9) 0.1132(8) 0.4836(7)
H59 H -0.0587(9) 0.1068(8) 0.5304(7)
H60 H -0.0687(9) 0.0605(8) 0.4671(7)
C29 C -0.1439(9) 0.1829(9) 0.4803(8)
H61 H -0.1502(9) 0.1844(9) 0.4344(8)
H62 H -0.2013(9) 0.1704(9) 0.5101(8)
C30 C -0.1328(9) 0.2677(9) 0.5006(7)
H63 H -0.1352(9) 0.2691(9) 0.5483(7)
H64 H -0.1844(9) 0.3104(9) 0.4939(7)
C31 C -0.0391(8) 0.2868(7) 0.4586(6)
H65 H -0.0313(8) 0.3396(7) 0.4752(6)
H66 H -0.0408(8) 0.2933(7) 0.4117(6)
C32 C 0.2454(9) 0.1490(7) 0.4210(6)
H67 H 0.2374(9) 0.1033(7) 0.3940(6)
C33 C 0.2349(10) 0.1140(8) 0.4930(6)
H68 H 0.2494(10) 0.1529(8) 0.5219(6)
H69 H 0.1704(10) 0.1080(8) 0.5126(6)
C34 C 0.3007(10) 0.0300(9) 0.4891(7)
H70 H 0.2948(10) 0.0101(9) 0.5347(7)
H71 H 0.2816(10) -0.0098(9) 0.4638(7)
C35 C 0.4024(11) 0.0322(10) 0.4561(8)
H72 H 0.4402(11) -0.0242(10) 0.4526(8)
H73 H 0.4243(11) 0.0665(10) 0.4842(8)
C36 C 0.4158(10) 0.0682(9) 0.3846(7)
H74 H 0.4016(10) 0.0307(9) 0.3544(7)
H75 H 0.4807(10) 0.0741(9) 0.3661(7)
C37 C 0.3480(9) 0.1555(10) 0.3909(7)
H76 H 0.3647(9) 0.1933(10) 0.4196(7)
H77 H 0.3554(9) 0.1791(10) 0.3464(7)
C38 C 0.3489(8) 0.5165(7) 0.2369(6)
H78 H 0.3272(8) 0.4849(7) 0.2773(6)
C39 C 0.4478(9) 0.4665(7) 0.2003(7)
H79 H 0.4421(9) 0.4150(7) 0.1801(7)
H80 H 0.4779(9) 0.4992(7) 0.1641(7)
C40 C 0.5087(10) 0.4452(8) 0.2490(8)
H81 H 0.4809(10) 0.4091(8) 0.2834(8)
H82 H 0.5709(10) 0.4148(8) 0.2243(8)
C41 C 0.5175(10) 0.5239(9) 0.2827(8)
H83 H 0.5543(10) 0.5553(9) 0.2489(8)
H84 H 0.5511(10) 0.5082(9) 0.3167(8)
C42 C 0.4224(9) 0.5798(9) 0.3160(7)
H85 H 0.4316(9) 0.6315(9) 0.3335(7)
H86 H 0.3883(9) 0.5515(9) 0.3538(7)
C43 C 0.3651(9) 0.5998(7) 0.2646(7)
H87 H 0.3985(9) 0.6292(7) 0.2274(7)
H88 H 0.3048(9) 0.6361(7) 0.2861(7)
C44 C 0.1666(8) 0.6103(7) 0.2255(6)
H89 H 0.1948(8) 0.6601(7) 0.2183(6)
C45 C 0.0881(8) 0.6240(8) 0.1923(6)
H90 H 0.0601(8) 0.5747(8) 0.1971(6)
H91 H 0.1132(8) 0.6315(8) 0.1442(6)
C46 C 0.0134(10) 0.6998(9) 0.2232(7)
H92 H -0.0378(10) 0.7045(9) 0.2021(7)
H93 H 0.040(1) 0.7496(9) 0.2128(7)
C47 C -0.0265(10) 0.6979(9) 0.2994(7)
H94 H -0.0608(10) 0.6528(9) 0.3104(7)
H95 H -0.0697(10) 0.7506(9) 0.3166(7)
C48 C 0.0551(9) 0.6841(8) 0.3318(7)
H96 H 0.0311(9) 0.6797(8) 0.3804(7)
H97 H 0.0856(9) 0.7318(8) 0.3239(7)
C49 C 0.1276(9) 0.6034(8) 0.3018(6)
H98 H 0.1787(9) 0.5953(8) 0.3232(6)
H99 H 0.0978(9) 0.5553(8) 0.3108(6)
C50 C 0.3229(8) 0.5516(7) 0.1009(6)
H100 H 0.3852(8) 0.5141(7) 0.0884(6)
C51 C 0.3428(9) 0.6396(7) 0.0998(6)
H101 H 0.3709(9) 0.6471(7) 0.1360(6)
H102 H 0.2840(9) 0.6805(7) 0.1075(6)
C52 C 0.409(1) 0.6542(8) 0.0320(6)
H103 H 0.4189(10) 0.7112(8) 0.0319(6)
H104 H 0.4696(10) 0.6163(8) 0.0261(6)
C53 C 0.3696(9) 0.6400(7) -0.0261(6)
H105 H 0.4156(9) 0.6448(7) -0.0688(6)
H106 H 0.3133(9) 0.6826(7) -0.0237(6)
C54 C 0.3455(9) 0.5528(7) -0.0232(6)
H107 H 0.3156(9) 0.5464(7) -0.0587(6)
H108 H 0.4033(9) 0.5104(7) -0.0318(6)
C55 C 0.2801(8) 0.5387(7) 0.0453(6)
H109 H 0.2200(8) 0.5776(7) 0.0523(6)
H110 H 0.2689(8) 0.4820(7) 0.0459(6)
C56 C 0.0995(9) -0.0317(7) 0.0984(6)
H111 H 0.0381(9) -0.0051(7) 0.0919(6)
C57 C 0.1007(9) -0.1262(7) 0.0976(6)
H112 H 0.0503(9) -0.1382(7) 0.1351(6)
H113 H 0.1601(9) -0.1570(7) 0.1035(6)
C58 C 0.0878(11) -0.1551(8) 0.0297(7)
H114 H 0.0960(11) -0.2157(8) 0.0282(7)
H115 H 0.0240(11) -0.1314(8) 0.0279(7)
C59 C 0.1549(10) -0.1295(7) -0.0300(7)
H116 H 0.1383(10) -0.1425(7) -0.0707(7)
H117 H 0.2177(10) -0.1618(7) -0.0331(7)
C60 C 0.1559(8) -0.0367(6) -0.0270(5)
H118 H 0.2061(8) -0.0247(6) -0.0646(5)
H119 H 0.0967(8) -0.0046(6) -0.0323(5)
C61 C 0.1699(9) -0.0087(7) 0.0383(5)
H120 H 0.2329(9) -0.0346(7) 0.0407(5)
H121 H 0.1645(9) 0.0517(7) 0.0391(5)
C62 C 0.1673(8) -0.0720(6) 0.2215(6)
H122 H 0.1431(8) -0.1226(6) 0.2171(6)
C63 C 0.2715(8) -0.0900(7) 0.1826(7)
H123 H 0.2958(8) -0.0391(7) 0.1823(7)
H124 H 0.2781(8) -0.1062(7) 0.1360(7)
C64 C 0.331(1) -0.1607(8) 0.2140(7)
H125 H 0.3123(10) -0.2135(8) 0.2096(7)
H126 H 0.3973(10) -0.1671(8) 0.1899(7)
C65 C 0.3163(11) -0.1388(9) 0.2881(8)
H127 H 0.3516(11) -0.1843(9) 0.3079(8)
H128 H 0.3406(11) -0.0888(9) 0.2918(8)
C66 C 0.2139(10) -0.1237(8) 0.3274(7)
H129 H 0.2078(10) -0.1083(8) 0.3741(7)
H130 H 0.1912(10) -0.1753(8) 0.3271(7)
C67 C 0.1526(8) -0.0543(7) 0.2980(6)
H131 H 0.1686(8) -0.0008(7) 0.3044(6)
H132 H 0.0867(8) -0.0507(7) 0.3220(6)
C68 C -0.0232(8) 0.0230(7) 0.2366(6)
H133 H -0.0241(8) 0.0487(7) 0.2797(6)
C69 C -0.0948(8) 0.0854(7) 0.2103(7)
H134 H -0.0718(8) 0.1368(7) 0.1990(7)
H135 H -0.1023(8) 0.0619(7) 0.1694(7)
C70 C -0.1898(9) 0.1050(8) 0.2638(7)
H136 H -0.1834(9) 0.1352(8) 0.3021(7)
H137 H -0.2351(9) 0.1414(8) 0.2447(7)
C71 C -0.2270(8) 0.0281(8) 0.2885(8)
H138 H -0.2441(8) 0.0029(8) 0.2523(8)
H139 H -0.2834(8) 0.0438(8) 0.3260(8)
C72 C -0.1545(10) -0.0352(8) 0.3115(8)
H140 H -0.1784(10) -0.0861(8) 0.3233(8)
H141 H -0.1444(10) -0.0129(8) 0.3518(8)
C73 C -0.0605(9) -0.0567(7) 0.2565(7)
H142 H -0.0152(9) -0.0962(7) 0.2734(7)
H143 H -0.0692(9) -0.0826(7) 0.2171(7)
C74 C 0.6373(18) -0.2190(16) 0.3800(14)
H144 H 0.6663(18) -0.2366(16) 0.4140(14)
C75 C 0.6257(13) -0.1382(12) 0.3597(10)
H145 H 0.6431(13) -0.0992(12) 0.3838(10)
C76 C 0.5928(12) -0.1120(11) 0.3100(9)
H146 H 0.5920(12) -0.0571(11) 0.2966(9)
C77 C 0.5594(12) -0.1646(11) 0.2775(9)
H147 H 0.5313(12) -0.1435(11) 0.2438(9)
C78 C 0.5648(12) -0.2468(11) 0.2913(10)
H148 H 0.5451(12) -0.2831(11) 0.2664(10)
C79 C 0.6024(15) -0.2739(14) 0.3460(11)
H149 H 0.6040(15) -0.3289(14) 0.3596(11)
C80 C -0.4393(17) 0.2362(16) 0.4153(13)
H150 H -0.4295(17) 0.1915(16) 0.3847(13)
C81 C -0.3986(15) 0.2241(14) 0.4676(12)
H151 H -0.3670(15) 0.1713(14) 0.4759(12)
C82 C -0.4065(17) 0.2936(16) 0.5077(13)
H152 H -0.3712(17) 0.2893(16) 0.5389(13)
C83 C -0.4672(19) 0.3728(18) 0.5030(15)
H153 H -0.4778(19) 0.4193(18) 0.5319(15)
C84 C -0.5085(15) 0.3708(14) 0.4491(11)
H154 H -0.5513(15) 0.4185(14) 0.4435(11)
C85 C -0.4909(16) 0.3069(15) 0.4064(12)
H155 H -0.5158(16) 0.3125(15) 0.3693(12)

loop_
_atom_type_symbol
_atom_type_radius_bond
C 0.68
H 0.23
P 1.05
S 1.02
W 1.37
